data_4336766
loop_
_publ_author_name
'Xiaojun Kuang'
'Fengjuan Pan'
'Jiang Cao'
'Chaolun Liang'
'Matthew R. Suchomel'
'Florence Porcher'
'Mathieu Allix'

_publ_section_title
;
 Defect Structure, Phase Separation, and Electrical Properties of
 Nonstoichiometric Tetragonal Tungsten Bronze Ba0.5-xTaO3-x
;
_journal_name_full 'Inorganic Chemistry'
_journal_page_first 13244
_journal_page_last 13252
_journal_paper_doi 10.1021/ic402188x
_journal_volume 52
_journal_year 2013
_chemical_formula_sum 'Ba0.66 O8.16 Ta3'
_chemical_name_mineral Ba0.22TaO2.72
_space_group_IT_number 127
_symmetry_space_group_name_Hall '-P 4 2ab'
_symmetry_space_group_name_H-M 'P 4/m b m'
_cell_angle_alpha 90
_cell_angle_beta 90
_cell_angle_gamma 90
_cell_formula_units_Z 4
_cell_length_a 12.5087
_cell_length_b 12.5087
_cell_length_c 3.9143
_cell_volume 612.461
_cod_data_source_file ic402188x_si_002_1.cif
_cod_data_source_block Ba0.22TaO2.72_average
_cod_original_formula_sum 'Ba0.66 Ta3 O8.16'
_cod_database_code 4336766

loop_
_symmetry_equiv_pos_as_xyz
'-x, -y, -z'
'-x, -y, z'
'-x+1/2, y+1/2, -z'
'-x+1/2, y+1/2, z'
'-y, x, -z'
'-y, x, z'
'-y+1/2, -x+1/2, -z'
'-y+1/2, -x+1/2, z'
'y, -x, -z'
'y, -x, z'
'y+1/2, x+1/2, -z'
'y+1/2, x+1/2, z'
'x, y, -z'
'x, y, z'
'x+1/2, -y+1/2, -z'
'x+1/2, -y+1/2, z'

loop_
_atom_site_aniso_label
_atom_site_aniso_U_11
_atom_site_aniso_U_22
_atom_site_aniso_U_33
_atom_site_aniso_U_12
_atom_site_aniso_U_13
_atom_site_aniso_U_23
Ba1 0.03207 0.03207 0.00686 -0.01688 0 0
Ta1 0.01377 0.01377 0.01776 0.00933 0 0
Ta2 0.00505 0.00652 0.01333 0.00221 0 0
O1 0.06005 0.06005 0.00069 0.007 0 0
O2 0.00569 0.00569 0.01687 0.00303 0 0
O3 0.0395 0.02264 0.00072 -0.00246 0 0
O4 0.00602 0.0146 0.02836 -0.00881 0 0
O5 0.0942 0.02285 0.01754 0.04257 0 0
Ta3 0.00627 0.00627 0.02433 -0.00395 0 0
O6 0.00284 0.00284 0.00693 0.00169 0 0

loop_
_atom_site_label
_atom_site_type_symbol
_atom_site_symmetry_multiplicity
_atom_site_fract_x
_atom_site_fract_y
_atom_site_fract_z
_atom_site_occupancy
_atom_site_B_iso_or_equiv
Ba1 Ba 0 0.176133(59) 0.676133(59) 0 0.65565(95) 0
Ta1 Ta 0 0 0.5 0.5 1 0
Ta2 Ta 0 0.069739(20) 0.206998(19) 0.5 1 0
O1 O 0 0 0.5 0 1 0
O2 O 0 0.287671(66) 0.787671(66) 0.5 1 0
O3 O 0 0.073934(96) 0.210717(88) 0 1 0
O4 O 0 0.345124(77) 0.008509(72) 0.5 1 0
O5 O 0 0.14945(11) 0.07498(10) 0.5 1 0
Ta3 Ta 0 0.327224(66) 0.172776(66) 0.5 0.31370(61) 0
O6 O 0 0.17528(25) 0.67528(25) 0 0.31370(61) 0
